data_4345195
loop_
_publ_author_name
'Schmidt, Sebastian F. M.'
'Koo, Changhyun'
'Mereacre, Valeriu'
'Park, Jaena'
'Heermann, Dieter W.'
'Kataev, Vladislav'
'Anson, Christopher E.'
'Prodius, Denis'
'Novitchi, Ghenadie'
'Klingeler, R\"udiger'
'Powell, Annie K.'

_publ_section_title
;
 A Three-Pronged Attack To Investigate the Electronic Structure of a
 Family of Ferromagnetic Fe4Ln2 Cyclic Coordination Clusters: A Combined
 Magnetic Susceptibility, High-Field/High-Frequency Electron Paramagnetic
 Resonance, and (57)Fe M\"ossbauer Study.
;
_journal_issue 9
_journal_name_full 'Inorganic chemistry'
_journal_page_first 4796
_journal_page_last 4806
_journal_paper_doi 10.1021/acs.inorgchem.6b02682
_journal_volume 56
_journal_year 2017
_chemical_formula_moiety 'C39 H79 Dy2 Fe4 N25 O18, 4(C2 H6 O)'
_chemical_formula_sum 'C47 H103 Dy2 Fe4 N25 O22'
_chemical_formula_weight 1918.94
_space_group_crystal_system monoclinic
_space_group_IT_number 14
_space_group_name_Hall '-P 2yn'
_space_group_name_H-M_alt 'P 1 21/n 1'
_symmetry_space_group_name_Hall '-P 2yn'
_symmetry_space_group_name_H-M 'P 1 21/n 1'
_atom_sites_solution_hydrogens mixed
_atom_sites_solution_primary direct
_atom_sites_solution_secondary difmap
_audit_creation_method SHELXL-2014/7
_cell_angle_alpha 90
_cell_angle_beta 100.959(1)
_cell_angle_gamma 90
_cell_formula_units_Z 2
_cell_length_a 10.2615(8)
_cell_length_b 17.3606(14)
_cell_length_c 22.6506(17)
_cell_measurement_reflns_used 6110
_cell_measurement_temperature 150(2)
_cell_measurement_theta_max 26.58
_cell_measurement_theta_min 2.17
_cell_volume 3961.5(5)
_computing_cell_refinement 'SMART-NT 5.6 (Bruker AXS Inc., 2000)'
_computing_data_collection 'SMART-NT 5.6 (Bruker AXS Inc., 2000)'
_computing_data_reduction 'SAINT+ 6.45 (Bruker AXS Inc., 2000)'
_computing_molecular_graphics 'Diamond 2.1 (Crystal Impact, 1998)'
_computing_publication_material 'SHELXL-2014/7 (Sheldrick, 2015)'
_computing_structure_refinement 'SHELXL-2014/7 (Sheldrick, 2015)'
_computing_structure_solution 'SHELXTL 6.14 (BrukerAXS Inc., 2003)'
_diffrn_ambient_temperature 150(2)
_diffrn_detector_area_resol_mean 8.333
_diffrn_measured_fraction_theta_full 0.984
_diffrn_measured_fraction_theta_max 0.981
_diffrn_measurement_device_type 'Bruker SMART Apex'
_diffrn_measurement_method 'CCD area detector, \w-scans'
_diffrn_radiation_monochromator graphite
_diffrn_radiation_type MoK\a
_diffrn_radiation_wavelength 0.71073
_diffrn_reflns_av_R_equivalents 0.0388
_diffrn_reflns_av_unetI/netI 0.0484
_diffrn_reflns_Laue_measured_fraction_full 0.984
_diffrn_reflns_Laue_measured_fraction_max 0.981
_diffrn_reflns_limit_h_max 10
_diffrn_reflns_limit_h_min -12
_diffrn_reflns_limit_k_max 20
_diffrn_reflns_limit_k_min -21
_diffrn_reflns_limit_l_max 26
_diffrn_reflns_limit_l_min -27
_diffrn_reflns_number 20033
_diffrn_reflns_point_group_measured_fraction_full 0.984
_diffrn_reflns_point_group_measured_fraction_max 0.981
_diffrn_reflns_theta_full 25.250
_diffrn_reflns_theta_max 25.933
_diffrn_reflns_theta_min 2.055
_diffrn_source 'rotating anode'
_exptl_absorpt_coefficient_mu 2.654
_exptl_absorpt_correction_T_max 0.836
_exptl_absorpt_correction_T_min 0.599
_exptl_absorpt_correction_type multi-scan
_exptl_absorpt_process_details 'SADABS 2.10 (Bruker AXS Inc., 2005)'
_exptl_crystal_colour orange
_exptl_crystal_density_diffrn 1.609
_exptl_crystal_description block
_exptl_crystal_F_000 1944
_exptl_crystal_size_max 0.280
_exptl_crystal_size_mid 0.090
_exptl_crystal_size_min 0.070
_refine_diff_density_max 2.130
_refine_diff_density_min -0.885
_refine_diff_density_rms 0.121
_refine_ls_extinction_method none
_refine_ls_goodness_of_fit_ref 1.025
_refine_ls_hydrogen_treatment mixed
_refine_ls_matrix_type full
_refine_ls_number_parameters 418
_refine_ls_number_reflns 7585
_refine_ls_number_restraints 61
_refine_ls_restrained_S_all 1.028
_refine_ls_R_factor_all 0.0831
_refine_ls_R_factor_gt 0.0503
_refine_ls_shift/su_max 0.002
_refine_ls_shift/su_mean 0.000
_refine_ls_structure_factor_coef Fsqd
_refine_ls_weighting_details 'w=1/[\s^2^(Fo^2^)+(0.0847P)^2^+1.8221P] where P=(Fo^2^+2Fc^2^)/3'
_refine_ls_weighting_scheme calc
_refine_ls_wR_factor_gt 0.1290
_refine_ls_wR_factor_ref 0.1453
_reflns_Friedel_coverage 0.000
_reflns_number_gt 5158
_reflns_number_total 7585
_reflns_threshold_expression 'I > 2\s(I)'
_cod_data_source_file ic6b02682_si_006.cif
_cod_data_source_block 42pivdy
_cod_depositor_comments 'Adding full bibliography for 4345193--4345196.cif.'
_cod_database_code 4345195
_shelx_shelxl_version_number 2014/7
_shelx_space_group_comment
;
The symmetry employed for this shelxl refinement is uniquely defined
by the following loop, which should always be used as a source of
symmetry information in preference to the above space-group names.
They are only intended as comments.
;
_shelx_estimated_absorpt_t_min 0.524
_shelx_estimated_absorpt_t_max 0.836

loop_
_space_group_symop_operation_xyz
'x, y, z'
'-x+1/2, y+1/2, -z+1/2'
'-x, -y, -z'
'x-1/2, -y-1/2, z-1/2'

loop_
_atom_site_label
_atom_site_type_symbol
_atom_site_fract_x
_atom_site_fract_y
_atom_site_fract_z
_atom_site_U_iso_or_equiv
_atom_site_adp_type
_atom_site_occupancy
_atom_site_site_symmetry_order
_atom_site_calc_flag
_atom_site_refinement_flags_posn
_atom_site_refinement_flags_adp
_atom_site_refinement_flags_occupancy
_atom_site_disorder_assembly
_atom_site_disorder_group
Dy1 Dy 0.42723(3) 0.39613(2) 0.62604(2) 0.04586(13) Uani 1 1 d . . . . .
Fe1 Fe 0.44192(10) 0.31912(6) 0.48952(4) 0.0509(3) Uani 1 1 d . . . . .
Fe2 Fe 0.51163(10) 0.41231(6) 0.37404(4) 0.0508(3) Uani 1 1 d . . . . .
N1 N 0.1712(6) 0.4009(4) 0.6143(3) 0.0582(16) Uani 1 1 d . . . . .
C1 C 0.1171(7) 0.4228(6) 0.5518(3) 0.068(2) Uani 1 1 d . . . . .
H1A H 0.1305 0.4787 0.5468 0.081 Uiso 1 1 calc R U . . .
H1B H 0.0204 0.4126 0.5430 0.081 Uiso 1 1 calc R U . . .
C2 C 0.1820(7) 0.3789(6) 0.5077(3) 0.069(2) Uani 1 1 d . . . . .
H2A H 0.1515 0.3247 0.5053 0.082 Uiso 1 1 calc R U . . .
H2B H 0.1576 0.4022 0.4672 0.082 Uiso 1 1 calc R U . . .
O1 O 0.3229(4) 0.3818(3) 0.5277(2) 0.0534(12) Uani 1 1 d . . . . .
C3 C 0.1466(7) 0.4615(5) 0.6572(4) 0.064(2) Uani 1 1 d . . . . .
H3A H 0.1788 0.4434 0.6988 0.077 Uiso 1 1 calc R U . . .
H3B H 0.0500 0.4709 0.6520 0.077 Uiso 1 1 calc R U . . .
C4 C 0.2154(7) 0.5350(5) 0.6473(4) 0.065(2) Uani 1 1 d . . . . .
H4A H 0.1636 0.5628 0.6124 0.078 Uiso 1 1 calc R U . . .
H4B H 0.2224 0.5684 0.6832 0.078 Uiso 1 1 calc R U . . .
O2 O 0.3462(4) 0.5176(3) 0.6363(2) 0.0537(12) Uani 1 1 d . . . . .
C5 C 0.1164(7) 0.3254(5) 0.6301(4) 0.067(2) Uani 1 1 d . . . . .
H5A H 0.0887 0.2947 0.5930 0.081 Uiso 1 1 calc R U . . .
H5B H 0.0368 0.3348 0.6478 0.081 Uiso 1 1 calc R U . . .
C6 C 0.2158(7) 0.2806(5) 0.6736(4) 0.065(2) Uani 1 1 d . . . . .
H6A H 0.2306 0.3061 0.7135 0.078 Uiso 1 1 calc R U . . .
H6B H 0.1815 0.2281 0.6782 0.078 Uiso 1 1 calc R U . . .
O3 O 0.3401(5) 0.2759(3) 0.6523(2) 0.0577(13) Uani 1 1 d D . . . .
H3 H 0.355(8) 0.237(3) 0.624(3) 0.069 Uiso 1 1 d D U . . .
N2 N 0.6548(5) 0.3487(4) 0.6849(2) 0.0523(15) Uani 1 1 d . . . . .
C7 C 0.6663(7) 0.2687(5) 0.6659(3) 0.0575(19) Uani 1 1 d . . . . .
H7A H 0.6010 0.2364 0.6817 0.069 Uiso 1 1 calc R U . . .
H7B H 0.7562 0.2491 0.6829 0.069 Uiso 1 1 calc R U . . .
C8 C 0.6417(7) 0.2629(5) 0.5981(3) 0.0592(19) Uani 1 1 d . . . . .
H8A H 0.7222 0.2790 0.5833 0.071 Uiso 1 1 calc R U . . .
H8B H 0.6219 0.2088 0.5857 0.071 Uiso 1 1 calc R U . . .
O4 O 0.5328(4) 0.3109(3) 0.57266(18) 0.0512(12) Uani 1 1 d . . . . .
C9 C 0.7582(7) 0.3985(5) 0.6673(3) 0.0563(19) Uani 1 1 d . . . . .
H9A H 0.7736 0.3825 0.6272 0.068 Uiso 1 1 calc R U . . .
H9B H 0.8425 0.3917 0.6965 0.068 Uiso 1 1 calc R U . . .
C10 C 0.7183(6) 0.4824(5) 0.6653(3) 0.060(2) Uani 1 1 d . . . . .
H10A H 0.7252 0.5023 0.7067 0.072 Uiso 1 1 calc R U . . .
H10B H 0.7788 0.5128 0.6451 0.072 Uiso 1 1 calc R U . . .
O5 O 0.5858(4) 0.4901(3) 0.63333(19) 0.0491(11) Uani 1 1 d . . . . .
C11 C 0.6618(7) 0.3552(5) 0.7513(3) 0.0589(19) Uani 1 1 d . . . . .
H11A H 0.6936 0.4071 0.7652 0.071 Uiso 1 1 calc R U . . .
H11B H 0.7253 0.3168 0.7725 0.071 Uiso 1 1 calc R U . . .
C12 C 0.5256(7) 0.3414(5) 0.7659(3) 0.061(2) Uani 1 1 d . . . . .
H12A H 0.4958 0.2883 0.7545 0.074 Uiso 1 1 calc R U . . .
H12B H 0.5289 0.3477 0.8096 0.074 Uiso 1 1 calc R U . . .
O6 O 0.4341(5) 0.3964(3) 0.7328(2) 0.0559(13) Uani 1 1 d D . . . .
H6 H 0.427(8) 0.440(3) 0.753(3) 0.067 Uiso 1 1 d D U . . .
N11 N 0.5516(5) 0.4174(3) 0.4703(2) 0.0466(14) Uani 1 1 d . . . . .
N12 N 0.6635(6) 0.4261(4) 0.4972(2) 0.0544(15) Uani 1 1 d . . . . .
N13 N 0.7700(6) 0.4331(5) 0.5235(3) 0.081(2) Uani 1 1 d . . . . .
N21 N 0.3588(6) 0.3476(4) 0.4001(2) 0.0576(16) Uani 1 1 d . . . . .
N22 N 0.2569(7) 0.3258(4) 0.3689(3) 0.0665(18) Uani 1 1 d . . . . .
N23 N 0.1589(8) 0.3084(5) 0.3400(3) 0.099(3) Uani 1 1 d . . . . .
O7 O 0.5872(5) 0.2551(3) 0.4622(2) 0.0620(13) Uani 1 1 d D . . . .
O8 O 0.6392(5) 0.3218(3) 0.3850(2) 0.0612(13) Uani 1 1 d D . . . .
C13 C 0.6577(7) 0.2668(5) 0.4226(3) 0.060(2) Uani 1 1 d D . . . .
C14 C 0.7717(9) 0.2117(5) 0.4183(4) 0.074(2) Uiso 1 1 d D . . . .
C15A C 0.8307(18) 0.1811(10) 0.4806(6) 0.096(5) Uiso 0.58 1 d D . P A 1
H15A H 0.8673 0.2240 0.5067 0.144 Uiso 0.58 1 calc R U P A 1
H15B H 0.7612 0.1554 0.4976 0.144 Uiso 0.58 1 calc R U P A 1
H15C H 0.9015 0.1442 0.4777 0.144 Uiso 0.58 1 calc R U P A 1
C16A C 0.8845(15) 0.2536(10) 0.3938(8) 0.094(5) Uiso 0.58 1 d D . P A 1
H16A H 0.9225 0.2941 0.4220 0.141 Uiso 0.58 1 calc R U P A 1
H16B H 0.9539 0.2164 0.3893 0.141 Uiso 0.58 1 calc R U P A 1
H16C H 0.8482 0.2766 0.3546 0.141 Uiso 0.58 1 calc R U P A 1
C17A C 0.7123(19) 0.1487(10) 0.3747(8) 0.108(6) Uiso 0.58 1 d D . P A 1
H17A H 0.6760 0.1716 0.3354 0.161 Uiso 0.58 1 calc R U P A 1
H17B H 0.7815 0.1114 0.3702 0.161 Uiso 0.58 1 calc R U P A 1
H17C H 0.6412 0.1225 0.3902 0.161 Uiso 0.58 1 calc R U P A 1
C15B C 0.901(2) 0.2479(18) 0.4504(14) 0.134(11) Uiso 0.42 1 d D . P A 2
H15D H 0.8972 0.2553 0.4930 0.200 Uiso 0.42 1 calc R U P A 2
H15E H 0.9751 0.2139 0.4469 0.200 Uiso 0.42 1 calc R U P A 2
H15F H 0.9130 0.2979 0.4320 0.200 Uiso 0.42 1 calc R U P A 2
C16B C 0.772(3) 0.1990(16) 0.3525(7) 0.105(8) Uiso 0.42 1 d D . P A 2
H16D H 0.6873 0.1756 0.3333 0.158 Uiso 0.42 1 calc R U P A 2
H16E H 0.7829 0.2485 0.3333 0.158 Uiso 0.42 1 calc R U P A 2
H16F H 0.8450 0.1646 0.3481 0.158 Uiso 0.42 1 calc R U P A 2
C17B C 0.756(2) 0.1407(11) 0.4564(10) 0.086(6) Uiso 0.42 1 d D . P A 2
H17D H 0.7579 0.1564 0.4980 0.128 Uiso 0.42 1 calc R U P A 2
H17E H 0.6718 0.1152 0.4403 0.128 Uiso 0.42 1 calc R U P A 2
H17F H 0.8296 0.1049 0.4551 0.128 Uiso 0.42 1 calc R U P A 2
O9A O 0.3172(15) 0.2339(7) 0.4862(6) 0.069(5) Uiso 0.5 1 d D U P B 1
O10A O 0.3218(9) 0.1631(5) 0.5755(4) 0.052(2) Uiso 0.5 1 d D . P B 1
C18A C 0.3206(15) 0.1702(7) 0.5172(6) 0.058(4) Uiso 0.5 1 d D . P B 1
C19A C 0.2991(17) 0.0935(8) 0.4821(7) 0.084(5) Uiso 0.5 1 d D . P B 1
C20A C 0.187(2) 0.0513(13) 0.5034(10) 0.117(8) Uiso 0.5 1 d D . P B 1
H20A H 0.2133 0.0398 0.5464 0.175 Uiso 0.5 1 calc R U P B 1
H20B H 0.1076 0.0837 0.4967 0.175 Uiso 0.5 1 calc R U P B 1
H20C H 0.1683 0.0031 0.4808 0.175 Uiso 0.5 1 calc R U P B 1
C21A C 0.420(2) 0.0401(14) 0.5005(12) 0.148(11) Uiso 0.5 1 d D . P B 1
H21A H 0.4977 0.0633 0.4883 0.222 Uiso 0.5 1 calc R U P B 1
H21B H 0.4376 0.0330 0.5442 0.222 Uiso 0.5 1 calc R U P B 1
H21C H 0.4014 -0.0100 0.4807 0.222 Uiso 0.5 1 calc R U P B 1
C22A C 0.256(3) 0.1108(17) 0.4153(9) 0.162(14) Uiso 0.5 1 d D . P B 1
H22A H 0.3281 0.1381 0.4010 0.244 Uiso 0.5 1 calc R U P B 1
H22B H 0.2373 0.0625 0.3931 0.244 Uiso 0.5 1 calc R U P B 1
H22C H 0.1766 0.1431 0.4089 0.244 Uiso 0.5 1 calc R U P B 1
N31B N 0.3443(16) 0.2169(9) 0.4822(7) 0.053(4) Uiso 0.5 1 d D U P B 2
N32B N 0.324(2) 0.1761(12) 0.4389(9) 0.118(6) Uiso 0.5 1 d D . P B 2
N33B N 0.334(3) 0.1248(15) 0.4035(11) 0.152(9) Uiso 0.5 1 d D . P B 2
N41 N 0.4524(8) 0.3789(5) 0.2875(3) 0.075(2) Uani 1 1 d D . . . .
N42 N 0.4688(6) 0.3145(6) 0.2721(3) 0.0678(19) Uani 1 1 d D . . . .
N43 N 0.4835(8) 0.2518(6) 0.2552(4) 0.096(3) Uani 1 1 d D . . . .
O31 O 0.3434(17) 0.0620(10) 0.6671(8) 0.259(7) Uiso 1 1 d D . . . .
H31 H 0.3444 0.0882 0.6361 0.388 Uiso 1 1 calc R U . . .
C31 C 0.467(2) 0.0770(12) 0.7120(9) 0.197(8) Uiso 1 1 d D . . . .
H31A H 0.4753 0.1323 0.7226 0.236 Uiso 1 1 calc R U . . .
H31B H 0.4683 0.0466 0.7491 0.236 Uiso 1 1 calc R U . . .
C32 C 0.572(2) 0.0529(17) 0.6816(12) 0.286(13) Uiso 1 1 d D . . . .
H32A H 0.6579 0.0608 0.7082 0.429 Uiso 1 1 calc R U . . .
H32B H 0.5607 -0.0018 0.6712 0.429 Uiso 1 1 calc R U . . .
H32C H 0.5677 0.0833 0.6449 0.429 Uiso 1 1 calc R U . . .
O32 O 0.4503(12) 0.5173(6) 0.7972(6) 0.173(4) Uiso 1 1 d D . . . .
H32 H 0.4411 0.5524 0.7713 0.259 Uiso 1 1 calc R U . C 1
C33A C 0.447(3) 0.5493(19) 0.8541(12) 0.169(13) Uiso 0.5 1 d D . P D 1
H33A H 0.4563 0.5069 0.8838 0.203 Uiso 0.5 1 calc R U P D 1
H33B H 0.3590 0.5731 0.8526 0.203 Uiso 0.5 1 calc R U P D 1
C33B C 0.559(3) 0.5300(15) 0.8489(13) 0.165(12) Uiso 0.5 1 d D . P D 2
H33C H 0.5565 0.4897 0.8796 0.198 Uiso 0.5 1 calc R U P D 2
H33D H 0.6453 0.5264 0.8357 0.198 Uiso 0.5 1 calc R U P D 2
C34 C 0.5462(17) 0.6055(9) 0.8750(7) 0.165(7) Uiso 1 1 d D . . . .
H34A H 0.5355 0.6241 0.9147 0.248 Uiso 0.5 1 calc R U P D 1
H34B H 0.6343 0.5825 0.8780 0.248 Uiso 0.5 1 calc R U P D 1
H34C H 0.5368 0.6488 0.8467 0.248 Uiso 0.5 1 calc R U P D 1
H34D H 0.6190 0.6134 0.9093 0.248 Uiso 0.5 1 calc R U P D 2
H34E H 0.5498 0.6454 0.8447 0.248 Uiso 0.5 1 calc R U P D 2
H34F H 0.4611 0.6088 0.8885 0.248 Uiso 0.5 1 calc R U P D 2

loop_
_atom_site_aniso_label
_atom_site_aniso_U_11
_atom_site_aniso_U_22
_atom_site_aniso_U_33
_atom_site_aniso_U_23
_atom_site_aniso_U_13
_atom_site_aniso_U_12
Dy1 0.02769(17) 0.0798(3) 0.03132(17) 0.00492(15) 0.00883(12) 0.00286(15)
Fe1 0.0416(5) 0.0774(7) 0.0338(5) 0.0014(5) 0.0075(4) -0.0047(5)
Fe2 0.0438(6) 0.0784(7) 0.0305(5) 0.0005(4) 0.0082(4) -0.0014(5)
N1 0.030(3) 0.093(5) 0.054(4) 0.013(3) 0.015(3) 0.000(3)
C1 0.021(3) 0.126(7) 0.058(5) 0.018(5) 0.011(3) 0.007(4)
C2 0.030(4) 0.123(7) 0.049(4) 0.011(4) -0.004(3) -0.007(4)
O1 0.027(2) 0.093(4) 0.040(2) 0.006(2) 0.0055(19) 0.000(2)
C3 0.038(4) 0.101(6) 0.061(5) 0.010(4) 0.026(3) 0.011(4)
C4 0.042(4) 0.091(6) 0.065(5) 0.015(4) 0.020(4) 0.007(4)
O2 0.036(2) 0.085(3) 0.045(3) 0.004(2) 0.020(2) 0.002(2)
C5 0.042(4) 0.101(7) 0.064(5) 0.004(4) 0.023(4) -0.005(4)
C6 0.050(5) 0.085(6) 0.067(5) 0.010(4) 0.028(4) -0.005(4)
O3 0.042(3) 0.080(4) 0.053(3) -0.002(3) 0.015(2) 0.001(2)
N2 0.034(3) 0.088(5) 0.035(3) 0.011(3) 0.009(2) 0.007(3)
C7 0.047(4) 0.080(6) 0.046(4) 0.011(4) 0.009(3) 0.011(4)
C8 0.042(4) 0.087(6) 0.053(4) 0.006(4) 0.017(3) 0.014(4)
O4 0.042(3) 0.077(3) 0.035(2) 0.004(2) 0.0076(19) 0.010(2)
C9 0.030(3) 0.098(6) 0.040(4) 0.014(4) 0.005(3) 0.001(4)
C10 0.032(3) 0.102(6) 0.042(4) 0.013(4) -0.002(3) -0.002(4)
O5 0.027(2) 0.080(3) 0.040(2) 0.008(2) 0.0050(18) 0.000(2)
C11 0.045(4) 0.097(6) 0.033(3) 0.013(4) 0.004(3) 0.008(4)
C12 0.062(5) 0.095(6) 0.030(3) 0.014(4) 0.015(3) 0.017(4)
O6 0.047(3) 0.085(4) 0.038(3) 0.006(2) 0.015(2) 0.008(3)
N11 0.029(3) 0.079(4) 0.030(3) -0.001(2) 0.001(2) 0.000(3)
N12 0.035(3) 0.096(5) 0.035(3) 0.009(3) 0.011(3) 0.004(3)
N13 0.032(3) 0.151(7) 0.057(4) 0.033(4) 0.000(3) -0.012(4)
N21 0.045(3) 0.088(5) 0.038(3) -0.004(3) 0.001(3) -0.017(3)
N22 0.063(4) 0.089(5) 0.046(3) -0.005(3) 0.006(3) -0.019(4)
N23 0.078(5) 0.138(7) 0.069(5) -0.012(5) -0.011(4) -0.043(5)
O7 0.069(3) 0.075(3) 0.046(3) -0.001(2) 0.022(3) 0.005(3)
O8 0.067(3) 0.078(4) 0.043(3) 0.003(3) 0.022(2) 0.003(3)
C13 0.057(5) 0.078(6) 0.048(4) -0.007(4) 0.014(4) 0.004(4)
N41 0.084(5) 0.103(6) 0.033(3) -0.008(4) 0.003(3) -0.003(4)
N42 0.042(4) 0.118(7) 0.044(4) -0.017(4) 0.008(3) -0.015(4)
N43 0.064(5) 0.131(7) 0.085(6) -0.040(5) -0.004(4) -0.006(5)

loop_
_atom_type_symbol
_atom_type_description
_atom_type_scat_dispersion_real
_atom_type_scat_dispersion_imag
_atom_type_scat_source
C C 0.0033 0.0016 'International Tables Vol C Tables 4.2.6.8 and 6.1.1.4'
H H 0.0000 0.0000 'International Tables Vol C Tables 4.2.6.8 and 6.1.1.4'
N N 0.0061 0.0033 'International Tables Vol C Tables 4.2.6.8 and 6.1.1.4'
O O 0.0106 0.0060 'International Tables Vol C Tables 4.2.6.8 and 6.1.1.4'
Fe Fe 0.3463 0.8444 'International Tables Vol C Tables 4.2.6.8 and 6.1.1.4'
Dy Dy -0.1892 4.4098 'International Tables Vol C Tables 4.2.6.8 and 6.1.1.4'

loop_
_geom_angle_atom_site_label_1
_geom_angle_atom_site_label_2
_geom_angle_atom_site_label_3
_geom_angle
_geom_angle_site_symmetry_1
_geom_angle_site_symmetry_3
O5 Dy1 O2 66.67(16) . .
O5 Dy1 O1 109.97(16) . .
O2 Dy1 O1 94.96(17) . .
O5 Dy1 O4 95.53(17) . .
O2 Dy1 O4 149.03(16) . .
O1 Dy1 O4 66.45(16) . .
O5 Dy1 O3 154.08(16) . .
O2 Dy1 O3 128.13(17) . .
O1 Dy1 O3 91.10(17) . .
O4 Dy1 O3 78.80(17) . .
O5 Dy1 O6 92.39(17) . .
O2 Dy1 O6 80.73(17) . .
O1 Dy1 O6 153.55(17) . .
O4 Dy1 O6 126.94(16) . .
O3 Dy1 O6 72.09(18) . .
O5 Dy1 N1 132.68(19) . .
O2 Dy1 N1 66.48(19) . .
O1 Dy1 N1 68.11(18) . .
O4 Dy1 N1 122.34(19) . .
O3 Dy1 N1 68.49(18) . .
O6 Dy1 N1 86.47(18) . .
O5 Dy1 N2 68.32(18) . .
O2 Dy1 N2 123.25(19) . .
O1 Dy1 N2 132.29(17) . .
O4 Dy1 N2 66.35(17) . .
O3 Dy1 N2 86.45(18) . .
O6 Dy1 N2 68.44(17) . .
N1 Dy1 N2 149.25(18) . .
O5 Dy1 Fe2 33.90(11) . 3_666
O2 Dy1 Fe2 33.68(11) . 3_666
O1 Dy1 Fe2 99.11(13) . 3_666
O4 Dy1 Fe2 121.61(12) . 3_666
O3 Dy1 Fe2 159.47(12) . 3_666
O6 Dy1 Fe2 91.65(13) . 3_666
N1 Dy1 Fe2 98.79(15) . 3_666
N2 Dy1 Fe2 99.40(15) . 3_666
O5 Dy1 Fe1 101.08(11) . .
O2 Dy1 Fe1 122.21(11) . .
O1 Dy1 Fe1 33.60(12) . .
O4 Dy1 Fe1 33.32(10) . .
O3 Dy1 Fe1 88.06(12) . .
O6 Dy1 Fe1 156.55(13) . .
N1 Dy1 Fe1 97.98(14) . .
N2 Dy1 Fe1 98.70(13) . .
Fe2 Dy1 Fe1 110.23(3) 3_666 .
O4 Fe1 O9A 99.9(4) . .
O4 Fe1 O1 80.62(18) . .
O9A Fe1 O1 88.8(5) . .
O4 Fe1 N31B 98.9(4) . .
O1 Fe1 N31B 100.5(5) . .
O4 Fe1 O7 90.58(19) . .
O9A Fe1 O7 95.0(5) . .
O1 Fe1 O7 170.92(19) . .
N31B Fe1 O7 82.9(5) . .
O4 Fe1 N21 169.8(2) . .
O9A Fe1 N21 89.9(4) . .
O1 Fe1 N21 97.0(2) . .
N31B Fe1 N21 91.3(5) . .
O7 Fe1 N21 91.3(2) . .
O4 Fe1 N11 94.7(2) . .
O9A Fe1 N11 165.3(4) . .
O1 Fe1 N11 92.5(2) . .
N31B Fe1 N11 162.5(5) . .
O7 Fe1 N11 86.0(2) . .
N21 Fe1 N11 75.4(2) . .
O4 Fe1 Dy1 40.74(13) . .
O9A Fe1 Dy1 101.0(4) . .
O1 Fe1 Dy1 40.48(13) . .
N31B Fe1 Dy1 108.2(4) . .
O7 Fe1 Dy1 130.49(14) . .
N21 Fe1 Dy1 134.77(19) . .
N11 Fe1 Dy1 89.30(14) . .
O2 Fe2 O5 80.28(19) 3_666 3_666
O2 Fe2 N41 99.0(3) 3_666 .
O5 Fe2 N41 96.4(3) 3_666 .
O2 Fe2 O8 91.0(2) 3_666 .
O5 Fe2 O8 170.8(2) 3_666 .
N41 Fe2 O8 88.0(3) . .
O2 Fe2 N21 169.4(2) 3_666 .
O5 Fe2 N21 95.2(2) 3_666 .
N41 Fe2 N21 90.9(3) . .
O8 Fe2 N21 92.9(2) . .
O2 Fe2 N11 95.4(2) 3_666 .
O5 Fe2 N11 92.7(2) 3_666 .
N41 Fe2 N11 164.1(3) . .
O8 Fe2 N11 85.0(2) . .
N21 Fe2 N11 75.2(2) . .
O2 Fe2 Dy1 40.77(14) 3_666 3_666
O5 Fe2 Dy1 40.67(13) 3_666 3_666
N41 Fe2 Dy1 107.6(2) . 3_666
O8 Fe2 Dy1 130.18(16) . 3_666
N21 Fe2 Dy1 132.33(19) . 3_666
N11 Fe2 Dy1 87.75(16) . 3_666
C1 N1 C3 111.5(6) . .
C1 N1 C5 111.4(6) . .
C3 N1 C5 110.2(6) . .
C1 N1 Dy1 107.3(4) . .
C3 N1 Dy1 104.5(4) . .
C5 N1 Dy1 111.6(4) . .
N1 C1 C2 112.0(6) . .
N1 C1 H1A 109.2 . .
C2 C1 H1A 109.2 . .
N1 C1 H1B 109.2 . .
C2 C1 H1B 109.2 . .
H1A C1 H1B 107.9 . .
O1 C2 C1 108.6(6) . .
O1 C2 H2A 110.0 . .
C1 C2 H2A 110.0 . .
O1 C2 H2B 110.0 . .
C1 C2 H2B 110.0 . .
H2A C2 H2B 108.3 . .
C2 O1 Fe1 121.2(5) . .
C2 O1 Dy1 124.6(4) . .
Fe1 O1 Dy1 105.92(19) . .
N1 C3 C4 111.3(6) . .
N1 C3 H3A 109.4 . .
C4 C3 H3A 109.4 . .
N1 C3 H3B 109.4 . .
C4 C3 H3B 109.4 . .
H3A C3 H3B 108.0 . .
O2 C4 C3 109.1(6) . .
O2 C4 H4A 109.9 . .
C3 C4 H4A 109.9 . .
O2 C4 H4B 109.9 . .
C3 C4 H4B 109.9 . .
H4A C4 H4B 108.3 . .
C4 O2 Fe2 129.2(5) . 3_666
C4 O2 Dy1 125.2(5) . .
Fe2 O2 Dy1 105.55(19) 3_666 .
N1 C5 C6 111.9(6) . .
N1 C5 H5A 109.2 . .
C6 C5 H5A 109.2 . .
N1 C5 H5B 109.2 . .
C6 C5 H5B 109.2 . .
H5A C5 H5B 107.9 . .
O3 C6 C5 110.0(6) . .
O3 C6 H6A 109.7 . .
C5 C6 H6A 109.7 . .
O3 C6 H6B 109.7 . .
C5 C6 H6B 109.7 . .
H6A C6 H6B 108.2 . .
C6 O3 Dy1 115.4(5) . .
C6 O3 H3 121(5) . .
Dy1 O3 H3 109(5) . .
C7 N2 C9 111.9(6) . .
C7 N2 C11 112.0(6) . .
C9 N2 C11 109.1(6) . .
C7 N2 Dy1 105.4(4) . .
C9 N2 Dy1 107.3(4) . .
C11 N2 Dy1 111.0(4) . .
N2 C7 C8 110.7(6) . .
N2 C7 H7A 109.5 . .
C8 C7 H7A 109.5 . .
N2 C7 H7B 109.5 . .
C8 C7 H7B 109.5 . .
H7A C7 H7B 108.1 . .
O4 C8 C7 109.8(6) . .
O4 C8 H8A 109.7 . .
C7 C8 H8A 109.7 . .
O4 C8 H8B 109.7 . .
C7 C8 H8B 109.7 . .
H8A C8 H8B 108.2 . .
C8 O4 Fe1 129.1(4) . .
C8 O4 Dy1 125.0(4) . .
Fe1 O4 Dy1 105.94(19) . .
N2 C9 C10 111.5(6) . .
N2 C9 H9A 109.3 . .
C10 C9 H9A 109.3 . .
N2 C9 H9B 109.3 . .
C10 C9 H9B 109.3 . .
H9A C9 H9B 108.0 . .
O5 C10 C9 109.5(6) . .
O5 C10 H10A 109.8 . .
C9 C10 H10A 109.8 . .
O5 C10 H10B 109.8 . .
C9 C10 H10B 109.8 . .
H10A C10 H10B 108.2 . .
C10 O5 Fe2 123.3(5) . 3_666
C10 O5 Dy1 124.6(4) . .
Fe2 O5 Dy1 105.42(18) 3_666 .
N2 C11 C12 109.7(6) . .
N2 C11 H11A 109.7 . .
C12 C11 H11A 109.7 . .
N2 C11 H11B 109.7 . .
C12 C11 H11B 109.7 . .
H11A C11 H11B 108.2 . .
O6 C12 C11 108.5(6) . .
O6 C12 H12A 110.0 . .
C11 C12 H12A 110.0 . .
O6 C12 H12B 110.0 . .
C11 C12 H12B 110.0 . .
H12A C12 H12B 108.4 . .
C12 O6 Dy1 114.4(4) . .
C12 O6 H6 114(5) . .
Dy1 O6 H6 122(5) . .
N12 N11 Fe1 119.1(5) . .
N12 N11 Fe2 120.0(4) . .
Fe1 N11 Fe2 99.7(2) . .
N13 N12 N11 178.6(8) . .
N22 N21 Fe1 129.7(5) . .
N22 N21 Fe2 127.8(5) . .
Fe1 N21 Fe2 102.0(2) . .
N23 N22 N21 177.0(10) . .
C13 O7 Fe1 132.2(5) . .
C13 O8 Fe2 132.4(5) . .
O7 C13 O8 124.1(7) . .
O7 C13 C14 119.4(7) . .
O8 C13 C14 116.5(6) . .
C16B C14 C15B 111.7(17) . .
C17A C14 C15A 113.0(11) . .
C16B C14 C17B 117.3(15) . .
C15B C14 C17B 103.7(16) . .
C16B C14 C13 107.4(12) . .
C15B C14 C13 108.6(14) . .
C17A C14 C13 105.9(9) . .
C15A C14 C13 109.4(9) . .
C17B C14 C13 107.8(11) . .
C17A C14 C16A 109.7(11) . .
C15A C14 C16A 107.6(11) . .
C13 C14 C16A 111.2(9) . .
C14 C15A H15A 109.5 . .
C14 C15A H15B 109.5 . .
H15A C15A H15B 109.5 . .
C14 C15A H15C 109.5 . .
H15A C15A H15C 109.5 . .
H15B C15A H15C 109.5 . .
C14 C16A H16A 109.5 . .
C14 C16A H16B 109.5 . .
H16A C16A H16B 109.5 . .
C14 C16A H16C 109.5 . .
H16A C16A H16C 109.5 . .
H16B C16A H16C 109.5 . .
C14 C17A H17A 109.5 . .
C14 C17A H17B 109.5 . .
H17A C17A H17B 109.5 . .
C14 C17A H17C 109.5 . .
H17A C17A H17C 109.5 . .
H17B C17A H17C 109.5 . .
C14 C15B H15D 109.5 . .
C14 C15B H15E 109.5 . .
H15D C15B H15E 109.5 . .
C14 C15B H15F 109.5 . .
H15D C15B H15F 109.5 . .
H15E C15B H15F 109.5 . .
C14 C16B H16D 109.5 . .
C14 C16B H16E 109.5 . .
H16D C16B H16E 109.5 . .
C14 C16B H16F 109.5 . .
H16D C16B H16F 109.5 . .
H16E C16B H16F 109.5 . .
C14 C17B H17D 109.5 . .
C14 C17B H17E 109.5 . .
H17D C17B H17E 109.5 . .
C14 C17B H17F 109.5 . .
H17D C17B H17F 109.5 . .
H17E C17B H17F 109.5 . .
C18A O9A Fe1 132.2(12) . .
O9A C18A O10A 127.5(12) . .
O9A C18A C19A 117.8(12) . .
O10A C18A C19A 113.9(11) . .
C20A C19A C22A 108.6(17) . .
C20A C19A C21A 104.1(15) . .
C22A C19A C21A 116.8(18) . .
C20A C19A C18A 107.2(14) . .
C22A C19A C18A 109.0(15) . .
C21A C19A C18A 110.5(15) . .
C19A C20A H20A 109.5 . .
C19A C20A H20B 109.5 . .
H20A C20A H20B 109.5 . .
C19A C20A H20C 109.5 . .
H20A C20A H20C 109.5 . .
H20B C20A H20C 109.5 . .
C19A C21A H21A 109.5 . .
C19A C21A H21B 109.5 . .
H21A C21A H21B 109.5 . .
C19A C21A H21C 109.5 . .
H21A C21A H21C 109.5 . .
H21B C21A H21C 109.5 . .
C19A C22A H22A 109.5 . .
C19A C22A H22B 109.5 . .
H22A C22A H22B 109.5 . .
C19A C22A H22C 109.5 . .
H22A C22A H22C 109.5 . .
H22B C22A H22C 109.5 . .
N32B N31B Fe1 126.3(15) . .
N31B N32B N33B 163(3) . .
N42 N41 Fe2 121.3(6) . .
N43 N42 N41 177.9(9) . .
C31 O31 H31 109.5 . .
C32 C31 O31 103.8(17) . .
C32 C31 H31A 111.0 . .
O31 C31 H31A 111.0 . .
C32 C31 H31B 111.0 . .
O31 C31 H31B 111.0 . .
H31A C31 H31B 109.0 . .
C31 C32 H32A 109.5 . .
C31 C32 H32B 109.5 . .
H32A C32 H32B 109.5 . .
C31 C32 H32C 109.5 . .
H32A C32 H32C 109.5 . .
H32B C32 H32C 109.5 . .
C33A O32 H32 109.5 . .
O32 C33A C34 115.9(19) . .
O32 C33A H33A 108.3 . .
C34 C33A H33A 108.3 . .
O32 C33A H33B 108.3 . .
C34 C33A H33B 108.3 . .
H33A C33A H33B 107.4 . .
C34 C33B O32 110.2(17) . .
C34 C33B H33C 109.6 . .
O32 C33B H33C 109.6 . .
C34 C33B H33D 109.6 . .
O32 C33B H33D 109.6 . .
H33C C33B H33D 108.1 . .
C33A C34 H34A 109.5 . .
C33A C34 H34B 109.5 . .
H34A C34 H34B 109.5 . .
C33A C34 H34C 109.5 . .
H34A C34 H34C 109.5 . .
H34B C34 H34C 109.5 . .
C33B C34 H34D 109.5 . .
C33B C34 H34E 109.5 . .
H34D C34 H34E 109.5 . .
C33B C34 H34F 109.5 . .
H34D C34 H34F 109.5 . .
H34E C34 H34F 109.5 . .

loop_
_geom_bond_atom_site_label_1
_geom_bond_atom_site_label_2
_geom_bond_distance
_geom_bond_site_symmetry_2
Dy1 O5 2.288(4) .
Dy1 O2 2.294(5) .
Dy1 O1 2.294(4) .
Dy1 O4 2.307(5) .
Dy1 O3 2.389(5) .
Dy1 O6 2.405(5) .
Dy1 N1 2.591(6) .
Dy1 N2 2.593(5) .
Dy1 Fe2 3.3844(12) 3_666
Dy1 Fe1 3.3986(10) .
Fe1 O4 1.941(4) .
Fe1 O9A 1.949(14) .
Fe1 O1 1.956(5) .
Fe1 N31B 2.028(16) .
Fe1 O7 2.047(5) .
Fe1 N21 2.101(6) .
Fe1 N11 2.133(6) .
Fe2 O2 1.948(5) 3_666
Fe2 O5 1.958(5) 3_666
Fe2 N41 2.022(7) .
Fe2 O8 2.029(5) .
Fe2 N21 2.103(6) .
Fe2 N11 2.142(5) .
Fe2 Dy1 3.3844(12) 3_666
N1 C1 1.469(9) .
N1 C3 1.485(10) .
N1 C5 1.496(10) .
C1 C2 1.509(11) .
C1 H1A 0.9900 .
C1 H1B 0.9900 .
C2 O1 1.431(8) .
C2 H2A 0.9900 .
C2 H2B 0.9900 .
C3 C4 1.495(11) .
C3 H3A 0.9900 .
C3 H3B 0.9900 .
C4 O2 1.443(8) .
C4 H4A 0.9900 .
C4 H4B 0.9900 .
O2 Fe2 1.948(5) 3_666
C5 C6 1.496(11) .
C5 H5A 0.9900 .
C5 H5B 0.9900 .
C6 O3 1.450(8) .
C6 H6A 0.9900 .
C6 H6B 0.9900 .
O3 H3 0.97(4) .
N2 C7 1.465(10) .
N2 C9 1.481(9) .
N2 C11 1.498(8) .
C7 C8 1.512(9) .
C7 H7A 0.9900 .
C7 H7B 0.9900 .
C8 O4 1.426(8) .
C8 H8A 0.9900 .
C8 H8B 0.9900 .
C9 C10 1.512(10) .
C9 H9A 0.9900 .
C9 H9B 0.9900 .
C10 O5 1.420(7) .
C10 H10A 0.9900 .
C10 H10B 0.9900 .
O5 Fe2 1.958(5) 3_666
C11 C12 1.514(10) .
C11 H11A 0.9900 .
C11 H11B 0.9900 .
C12 O6 1.445(8) .
C12 H12A 0.9900 .
C12 H12B 0.9900 .
O6 H6 0.89(4) .
N11 N12 1.204(7) .
N12 N13 1.147(8) .
N21 N22 1.206(8) .
N22 N23 1.132(9) .
O7 C13 1.271(8) .
O8 C13 1.271(8) .
C13 C14 1.529(11) .
C14 C16B 1.506(14) .
C14 C15B 1.520(15) .
C14 C17A 1.522(13) .
C14 C15A 1.523(12) .
C14 C17B 1.530(14) .
C14 C16A 1.556(12) .
C15A H15A 0.9800 .
C15A H15B 0.9800 .
C15A H15C 0.9800 .
C16A H16A 0.9800 .
C16A H16B 0.9800 .
C16A H16C 0.9800 .
C17A H17A 0.9800 .
C17A H17B 0.9800 .
C17A H17C 0.9800 .
C15B H15D 0.9800 .
C15B H15E 0.9800 .
C15B H15F 0.9800 .
C16B H16D 0.9800 .
C16B H16E 0.9800 .
C16B H16F 0.9800 .
C17B H17D 0.9800 .
C17B H17E 0.9800 .
C17B H17F 0.9800 .
O9A C18A 1.306(15) .
O10A C18A 1.324(13) .
C18A C19A 1.546(16) .
C19A C20A 1.515(14) .
C19A C22A 1.523(15) .
C19A C21A 1.540(14) .
C20A H20A 0.9800 .
C20A H20B 0.9800 .
C20A H20C 0.9800 .
C21A H21A 0.9800 .
C21A H21B 0.9800 .
C21A H21C 0.9800 .
C22A H22A 0.9800 .
C22A H22B 0.9800 .
C22A H22C 0.9800 .
N31B N32B 1.196(16) .
N32B N33B 1.214(18) .
N41 N42 1.193(10) .
N42 N43 1.174(11) .
O31 C31 1.489(17) .
O31 H31 0.8400 .
C31 C32 1.44(2) .
C31 H31A 0.9900 .
C31 H31B 0.9900 .
C32 H32A 0.9800 .
C32 H32B 0.9800 .
C32 H32C 0.9800 .
O32 C33A 1.409(19) .
O32 C33B 1.47(2) .
O32 H32 0.8400 .
C33A C34 1.42(2) .
C33A H33A 0.9900 .
C33A H33B 0.9900 .
C33B C34 1.45(2) .
C33B H33C 0.9900 .
C33B H33D 0.9900 .
C34 H34A 0.9800 .
C34 H34B 0.9800 .
C34 H34C 0.9800 .
C34 H34D 0.9800 .
C34 H34E 0.9800 .
C34 H34F 0.9800 .

loop_
_geom_hbond_atom_site_label_D
_geom_hbond_atom_site_label_H
_geom_hbond_atom_site_label_A
_geom_hbond_distance_DH
_geom_hbond_distance_HA
_geom_hbond_distance_DA
_geom_hbond_angle_DHA
_geom_hbond_site_symmetry_A
O3 H3 O10A 0.97(4) 1.67(5) 2.602(10) 159(7) .
O6 H6 O32 0.89(4) 1.67(4) 2.544(12) 166(8) .
O31 H31 O10A 0.84 1.87 2.69(2) 166.1 .
O32 H32 N41 0.84 2.22 2.942(14) 143.7 3_666
